data_4076424
loop_
_publ_author_name
'Fandos, Rosa'
'Otero, Antonio'
'Rodr\'iguez, Ana M.'
'Suizo, Sara'

_publ_section_title
;
 Tantalum Complexes Supported by Asymmetric [ONO] Ligands. The Role of
 Weakly Coordinating Anions on Their Reactivity
;
_journal_issue 5
_journal_name_full Organometallics
_journal_page_first 1849
_journal_paper_doi 10.1021/om201199p
_journal_volume 31
_journal_year 2012
_chemical_formula_moiety 'C14 H9 B F N O3'
_chemical_formula_sum 'C14 H9 B F N O3'
_chemical_formula_weight 269.03
_chemical_name_systematic
;
 ?
;
_space_group_IT_number 15
_symmetry_cell_setting monoclinic
_symmetry_space_group_name_Hall '-C 2yc'
_symmetry_space_group_name_H-M 'C 1 2/c 1'
_atom_sites_solution_hydrogens geom
_atom_sites_solution_primary direct
_atom_sites_solution_secondary difmap
_audit_creation_method SHELXL-97
_cell_angle_alpha 90.00
_cell_angle_beta 122.390(11)
_cell_angle_gamma 90.00
_cell_formula_units_Z 8
_cell_length_a 15.959(8)
_cell_length_b 13.032(6)
_cell_length_c 13.592(10)
_cell_measurement_reflns_used 230
_cell_measurement_temperature 230(2)
_cell_measurement_theta_max 13.743
_cell_measurement_theta_min 3.021
_cell_volume 2387(2)
_computing_cell_refinement 'Bruker SAINT'
_computing_data_collection 'Bruker APEX'
_computing_data_reduction 'Bruker SAINT, SADABS, XPREP'
_computing_molecular_graphics 'Bruker SHELXTL'
_computing_publication_material 'Bruker SHELXTL'
_computing_structure_refinement 'SHELXL-97 (Sheldrick, 1997)'
_computing_structure_solution 'SHELXS-97 (Sheldrick, 1990)'
_diffrn_ambient_temperature 230(2)
_diffrn_measured_fraction_theta_full 0.979
_diffrn_measured_fraction_theta_max 0.979
_diffrn_measurement_device_type 'CCD area detector'
_diffrn_measurement_method 'omega and phi scans'
_diffrn_radiation_monochromator graphite
_diffrn_radiation_source 'fine-focus sealed tube'
_diffrn_radiation_type MoK\a
_diffrn_radiation_wavelength 0.71073
_diffrn_reflns_av_R_equivalents 0.0891
_diffrn_reflns_av_sigmaI/netI 0.2050
_diffrn_reflns_limit_h_max 18
_diffrn_reflns_limit_h_min -17
_diffrn_reflns_limit_k_max 12
_diffrn_reflns_limit_k_min -15
_diffrn_reflns_limit_l_max 14
_diffrn_reflns_limit_l_min -16
_diffrn_reflns_number 4520
_diffrn_reflns_theta_full 25.00
_diffrn_reflns_theta_max 25.00
_diffrn_reflns_theta_min 2.17
_exptl_absorpt_coefficient_mu 0.115
_exptl_absorpt_correction_T_max 0.9909
_exptl_absorpt_correction_T_min 0.9752
_exptl_absorpt_correction_type multi-scan
_exptl_absorpt_process_details SADABS
_exptl_crystal_colour yellow
_exptl_crystal_density_diffrn 1.497
_exptl_crystal_density_method 'not measured'
_exptl_crystal_description prism
_exptl_crystal_F_000 1104
_exptl_crystal_size_max 0.22
_exptl_crystal_size_mid 0.08
_exptl_crystal_size_min 0.08
_refine_diff_density_max 0.261
_refine_diff_density_min -0.240
_refine_diff_density_rms 0.059
_refine_ls_extinction_method none
_refine_ls_goodness_of_fit_ref 0.908
_refine_ls_hydrogen_treatment constr
_refine_ls_matrix_type full
_refine_ls_number_parameters 181
_refine_ls_number_reflns 2062
_refine_ls_number_restraints 0
_refine_ls_restrained_S_all 0.908
_refine_ls_R_factor_all 0.2482
_refine_ls_R_factor_gt 0.0641
_refine_ls_shift/su_max 0.019
_refine_ls_shift/su_mean 0.003
_refine_ls_structure_factor_coef Fsqd
_refine_ls_weighting_details 'calc w=1/[\s^2^(Fo^2^)+(0.0438P)^2^+0.0000P] where P=(Fo^2^+2Fc^2^)/3'
_refine_ls_weighting_scheme calc
_refine_ls_wR_factor_gt 0.1006
_refine_ls_wR_factor_ref 0.1499
_reflns_number_gt 1089
_reflns_number_total 2062
_reflns_threshold_expression >2sigma(I)
_cod_data_source_file om201199p_si_001.cif
_cod_data_source_block 9
_cod_original_sg_symbol_H-M C2/c
_cod_database_code 4076424

loop_
_symmetry_equiv_pos_as_xyz
'x, y, z'
'-x, y, -z+1/2'
'x+1/2, y+1/2, z'
'-x+1/2, y+1/2, -z+1/2'
'-x, -y, -z'
'x, -y, z-1/2'
'-x+1/2, -y+1/2, -z'
'x+1/2, -y+1/2, z-1/2'

loop_
_atom_site_label
_atom_site_type_symbol
_atom_site_fract_x
_atom_site_fract_y
_atom_site_fract_z
_atom_site_U_iso_or_equiv
_atom_site_adp_type
_atom_site_occupancy
_atom_site_symmetry_multiplicity
_atom_site_calc_flag
_atom_site_refinement_flags
N1 N 0.1414(3) 0.8194(4) 0.0355(3) 0.0377(13) Uani 1 1 d .
O1 O 0.3101(2) 0.7823(3) 0.2024(3) 0.0452(12) Uani 1 1 d .
O2 O 0.3741(2) 0.6270(3) 0.2227(3) 0.0554(13) Uani 1 1 d .
O3 O 0.2605(2) 0.9532(3) 0.1656(3) 0.0490(12) Uani 1 1 d .
F1 F 0.18746(19) 0.8412(2) 0.2329(2) 0.0497(10) Uani 1 1 d .
C1 C 0.3021(4) 0.6830(6) 0.1747(4) 0.0432(18) Uani 1 1 d .
C2 C 0.2019(4) 0.6470(5) 0.0787(4) 0.0363(16) Uani 1 1 d .
C3 C 0.1890(4) 0.5435(5) 0.0567(4) 0.0462(18) Uani 1 1 d .
H3 H 0.2407 0.4986 0.1034 0.055 Uiso 1 1 calc R
C4 C 0.0989(4) 0.5048(5) -0.0353(5) 0.0538(18) Uani 1 1 d .
H4 H 0.0905 0.4347 -0.0504 0.065 Uiso 1 1 calc R
C5 C 0.0223(4) 0.5729(5) -0.1035(5) 0.0533(19) Uani 1 1 d .
H5 H -0.0379 0.5480 -0.1648 0.064 Uiso 1 1 calc R
C6 C 0.0342(4) 0.6762(5) -0.0817(4) 0.0458(18) Uani 1 1 d .
H6 H -0.0178 0.7210 -0.1276 0.055 Uiso 1 1 calc R
C7 C 0.1236(4) 0.7135(5) 0.0087(4) 0.0362(16) Uani 1 1 d .
C8 C 0.0865(4) 0.8912(5) -0.0367(4) 0.0376(16) Uani 1 1 d .
H8 H 0.0304 0.8728 -0.1077 0.045 Uiso 1 1 calc R
C9 C 0.1091(4) 0.9968(5) -0.0110(5) 0.0379(16) Uani 1 1 d .
C10 C 0.0475(4) 1.0745(5) -0.0884(5) 0.0469(18) Uani 1 1 d .
H10 H -0.0122 1.0567 -0.1558 0.056 Uiso 1 1 calc R
C11 C 0.0742(4) 1.1755(5) -0.0662(5) 0.0557(19) Uani 1 1 d .
H11 H 0.0322 1.2260 -0.1171 0.067 Uiso 1 1 calc R
C12 C 0.1654(4) 1.2025(5) 0.0342(5) 0.0541(19) Uani 1 1 d .
H12 H 0.1842 1.2711 0.0494 0.065 Uiso 1 1 calc R
C13 C 0.2271(4) 1.1274(5) 0.1102(5) 0.0502(18) Uani 1 1 d .
H13 H 0.2880 1.1457 0.1755 0.060 Uiso 1 1 calc R
C14 C 0.1997(4) 1.0259(5) 0.0906(5) 0.0440(17) Uani 1 1 d .
B1 B 0.2261(4) 0.8502(6) 0.1635(5) 0.040(2) Uani 1 1 d .

loop_
_atom_site_aniso_label
_atom_site_aniso_U_11
_atom_site_aniso_U_22
_atom_site_aniso_U_33
_atom_site_aniso_U_23
_atom_site_aniso_U_13
_atom_site_aniso_U_12
N1 0.016(2) 0.054(4) 0.026(3) 0.005(3) 0.000(2) 0.007(3)
O1 0.020(2) 0.062(3) 0.032(2) -0.005(2) -0.0003(18) 0.001(2)
O2 0.022(2) 0.081(4) 0.037(2) 0.005(2) -0.0009(19) 0.019(2)
O3 0.036(2) 0.059(3) 0.034(2) 0.004(2) 0.007(2) 0.000(2)
F1 0.0340(17) 0.074(3) 0.0315(16) -0.0019(18) 0.0114(14) 0.0064(17)
C1 0.026(3) 0.072(6) 0.028(3) 0.001(4) 0.012(3) -0.003(4)
C2 0.019(3) 0.055(5) 0.029(3) 0.000(4) 0.009(3) 0.001(3)
C3 0.029(4) 0.064(6) 0.032(4) 0.004(4) 0.008(3) 0.015(4)
C4 0.041(4) 0.060(5) 0.047(4) 0.007(4) 0.015(3) 0.006(4)
C5 0.029(4) 0.068(6) 0.044(4) -0.001(4) 0.007(3) -0.004(4)
C6 0.024(3) 0.061(5) 0.028(3) -0.001(4) -0.003(3) 0.004(3)
C7 0.026(3) 0.046(5) 0.028(3) 0.003(3) 0.009(3) 0.001(3)
C8 0.020(3) 0.060(5) 0.031(3) -0.002(4) 0.012(3) 0.004(4)
C9 0.025(3) 0.053(5) 0.028(3) 0.004(4) 0.008(3) 0.008(3)
C10 0.029(3) 0.071(6) 0.035(4) -0.002(4) 0.013(3) -0.004(4)
C11 0.044(4) 0.066(6) 0.049(4) 0.000(4) 0.019(4) 0.004(4)
C12 0.054(4) 0.059(5) 0.050(4) -0.001(4) 0.028(4) -0.006(4)
C13 0.042(4) 0.068(6) 0.037(4) -0.006(4) 0.019(3) -0.006(4)
C14 0.038(4) 0.053(6) 0.037(4) 0.000(4) 0.018(3) 0.007(4)
B1 0.019(4) 0.058(6) 0.025(4) 0.004(4) -0.001(3) 0.009(4)

loop_
_atom_type_symbol
_atom_type_description
_atom_type_scat_dispersion_real
_atom_type_scat_dispersion_imag
_atom_type_scat_source
C C 0.0033 0.0016 'International Tables Vol C Tables 4.2.6.8 and 6.1.1.4'
H H 0.0000 0.0000 'International Tables Vol C Tables 4.2.6.8 and 6.1.1.4'
B B 0.0013 0.0007 'International Tables Vol C Tables 4.2.6.8 and 6.1.1.4'
N N 0.0061 0.0033 'International Tables Vol C Tables 4.2.6.8 and 6.1.1.4'
O O 0.0106 0.0060 'International Tables Vol C Tables 4.2.6.8 and 6.1.1.4'
F F 0.0171 0.0103 'International Tables Vol C Tables 4.2.6.8 and 6.1.1.4'

loop_
_geom_angle_atom_site_label_1
_geom_angle_atom_site_label_2
_geom_angle_atom_site_label_3
_geom_angle
C8 N1 C7 123.1(5)
C8 N1 B1 118.8(5)
C7 N1 B1 117.8(5)
C1 O1 B1 124.0(5)
C14 O3 B1 121.7(4)
O2 C1 O1 120.7(5)
O2 C1 C2 122.7(6)
O1 C1 C2 116.5(5)
C3 C2 C7 119.1(5)
C3 C2 C1 117.6(5)
C7 C2 C1 123.2(6)
C2 C3 C4 120.8(5)
C5 C4 C3 118.8(6)
C6 C5 C4 120.9(6)
C5 C6 C7 119.7(6)
C6 C7 C2 120.7(6)
C6 C7 N1 122.8(5)
C2 C7 N1 116.5(5)
N1 C8 C9 122.3(5)
C10 C9 C8 122.0(6)
C10 C9 C14 118.4(6)
C8 C9 C14 119.5(6)
C11 C10 C9 121.1(6)
C10 C11 C12 119.6(6)
C13 C12 C11 120.1(6)
C12 C13 C14 120.8(6)
O3 C14 C13 120.3(6)
O3 C14 C9 119.7(6)
C13 C14 C9 120.0(6)
F1 B1 O3 111.7(6)
F1 B1 O1 111.3(5)
O3 B1 O1 107.0(5)
F1 B1 N1 107.4(5)
O3 B1 N1 110.5(5)
O1 B1 N1 109.0(5)

loop_
_geom_bond_atom_site_label_1
_geom_bond_atom_site_label_2
_geom_bond_distance
N1 C8 1.298(6)
N1 C7 1.418(6)
N1 B1 1.580(7)
O1 C1 1.335(7)
O1 B1 1.450(7)
O2 C1 1.214(6)
O3 C14 1.348(6)
O3 B1 1.444(8)
F1 B1 1.381(7)
C1 C2 1.498(7)
C2 C3 1.373(7)
C2 C7 1.395(6)
C3 C4 1.400(6)
C4 C5 1.388(7)
C5 C6 1.370(7)
C6 C7 1.379(6)
C8 C9 1.417(7)
C9 C10 1.410(7)
C9 C14 1.415(7)
C10 C11 1.366(7)
C11 C12 1.406(6)
C12 C13 1.380(7)
C13 C14 1.374(7)

loop_
_cod_related_entry_id
_cod_related_entry_database
_cod_related_entry_code
1 ChemSpider 12999934
